data_2231710
loop_
_publ_author_name
'Eltayeb, Naser Eltaher'
'Teoh, Siang Guan'
'Hemamalini, Madhukar'
'Fun, Hoong-Kun'

_publ_section_title
;
 2-(5,6-Dihydrobenzimidazo[1,2-<i>c</i>]quinazolin-6-yl)-5-methylphenol
;
_journal_coeditor_code TK2779
_journal_issue 9
_journal_name_full 'Acta Crystallographica Section E'
_journal_page_first o2373
_journal_page_last o2374
_journal_paper_doi 10.1107/S1600536811032673
_journal_volume 67
_journal_year 2011
_chemical_formula_iupac 'C21 H17 N3 O'
_chemical_formula_moiety 'C21 H17 N3 O'
_chemical_formula_sum 'C21 H17 N3 O'
_chemical_formula_weight 327.38
_chemical_name_systematic
;
2-(5,6-Dihydrobenzimidazo[1,2-<i>c</i>]quinazolin-6-yl)-5-methylphenol
;
_space_group_IT_number 15
_symmetry_cell_setting monoclinic
_symmetry_space_group_name_Hall '-C 2yc'
_symmetry_space_group_name_H-M 'C 1 2/c 1'
_atom_sites_solution_hydrogens geom
_atom_sites_solution_primary direct
_atom_sites_solution_secondary difmap
_audit_creation_method SHELXL-97
_cell_angle_alpha 90.00
_cell_angle_beta 96.2330(10)
_cell_angle_gamma 90.00
_cell_formula_units_Z 8
_cell_length_a 15.1292(3)
_cell_length_b 12.2648(2)
_cell_length_c 17.1909(3)
_cell_measurement_reflns_used 7250
_cell_measurement_temperature 100.00(10)
_cell_measurement_theta_max 33.36
_cell_measurement_theta_min 2.38
_cell_volume 3171.03(10)
_computing_cell_refinement 'SAINT (Bruker, 2009)'
_computing_data_collection 'APEX2 (Bruker, 2009)'
_computing_data_reduction 'SAINT (Bruker, 2009)'
_computing_molecular_graphics 'SHELXTL (Sheldrick, 2008'
_computing_publication_material 'SHELXTL (Sheldrick, 2008 and PLATON (Spek, 2009)'
_computing_structure_refinement 'SHELXTL (Sheldrick, 2008'
_computing_structure_solution 'SHELXTL (Sheldrick, 2008)'
_diffrn_ambient_temperature 100.00(10)
_diffrn_measured_fraction_theta_full 0.991
_diffrn_measured_fraction_theta_max 0.991
_diffrn_measurement_device_type
;
Bruker SMART APEXII CCD area-detector
;
_diffrn_measurement_method '\f and \w'
_diffrn_radiation_monochromator graphite
_diffrn_radiation_source 'fine-focus sealed tube'
_diffrn_radiation_type MoK\a
_diffrn_radiation_wavelength 0.71073
_diffrn_reflns_av_R_equivalents 0.0291
_diffrn_reflns_av_sigmaI/netI 0.0271
_diffrn_reflns_limit_h_max 21
_diffrn_reflns_limit_h_min -23
_diffrn_reflns_limit_k_max 19
_diffrn_reflns_limit_k_min -18
_diffrn_reflns_limit_l_max 26
_diffrn_reflns_limit_l_min -26
_diffrn_reflns_number 24277
_diffrn_reflns_theta_full 33.49
_diffrn_reflns_theta_max 33.49
_diffrn_reflns_theta_min 2.14
_diffrn_standards_number 0
_exptl_absorpt_coefficient_mu 0.087
_exptl_absorpt_correction_T_max 0.9833
_exptl_absorpt_correction_T_min 0.9508
_exptl_absorpt_correction_type multi-scan
_exptl_absorpt_process_details '(SADABS; Bruker, 2009)'
_exptl_crystal_colour colourless
_exptl_crystal_density_diffrn 1.371
_exptl_crystal_density_method 'not measured'
_exptl_crystal_description block
_exptl_crystal_F_000 1376
_exptl_crystal_size_max 0.59
_exptl_crystal_size_mid 0.21
_exptl_crystal_size_min 0.20
_refine_diff_density_max 0.409
_refine_diff_density_min -0.253
_refine_ls_extinction_method none
_refine_ls_goodness_of_fit_ref 1.035
_refine_ls_hydrogen_treatment mixed
_refine_ls_matrix_type full
_refine_ls_number_parameters 296
_refine_ls_number_reflns 6164
_refine_ls_number_restraints 44
_refine_ls_restrained_S_all 1.038
_refine_ls_R_factor_all 0.0601
_refine_ls_R_factor_gt 0.0449
_refine_ls_shift/su_max 0.001
_refine_ls_shift/su_mean 0.000
_refine_ls_structure_factor_coef Fsqd
_refine_ls_weighting_details 'calc w=1/[\s^2^(Fo^2^)+(0.0635P)^2^+1.1622P] where P=(Fo^2^+2Fc^2^)/3'
_refine_ls_weighting_scheme calc
_refine_ls_wR_factor_gt 0.1154
_refine_ls_wR_factor_ref 0.1255
_reflns_number_gt 4808
_reflns_number_total 6164
_reflns_threshold_expression I>2\s(I)
_cod_data_source_file tk2779.cif
_cod_data_source_block I
_cod_original_sg_symbol_H-M 'C 2/c'
_cod_database_code 2231710
_cod_database_fobs_code 2231710

loop_
_symmetry_equiv_pos_as_xyz
'x, y, z'
'-x, y, -z+1/2'
'x+1/2, y+1/2, z'
'-x+1/2, y+1/2, -z+1/2'
'-x, -y, -z'
'x, -y, z-1/2'
'-x+1/2, -y+1/2, -z'
'x+1/2, -y+1/2, z-1/2'

loop_
_atom_site_type_symbol
_atom_site_label
_atom_site_fract_x
_atom_site_fract_y
_atom_site_fract_z
_atom_site_U_iso_or_equiv
_atom_site_adp_type
_atom_site_calc_flag
_atom_site_refinement_flags
_atom_site_occupancy
_atom_site_symmetry_multiplicity
_atom_site_disorder_assembly
_atom_site_disorder_group
O O1 0.11427(4) 0.39987(6) 1.02884(4) 0.02061(14) Uani d . 1 1 A .
C C14 0.09940(6) 0.43709(8) 0.86934(5) 0.01907(17) Uani d . 1 1 . .
H H14A 0.0600 0.3742 0.8790 0.023 Uiso calc PR 0.9180(14) 1 A 1
H H14B 0.0558 0.4551 0.9038 0.023 Uiso d PR 0.0820(14) 1 A 2
C C15 0.18959(6) 0.41867(7) 0.91603(5) 0.01793(16) Uani d . 1 1 A .
C C16 0.26904(6) 0.41994(8) 0.88195(5) 0.02215(18) Uani d . 1 1 . .
H H16A 0.2675 0.4300 0.8270 0.027 Uiso calc R 1 1 A .
C C17 0.35059(6) 0.40677(8) 0.92684(5) 0.02231(18) Uani d . 1 1 A .
H H17A 0.4040 0.4083 0.9025 0.027 Uiso calc R 1 1 . .
C C18 0.35418(6) 0.39130(7) 1.00739(5) 0.01832(16) Uani d . 1 1 . .
C C19 0.27492(6) 0.38872(7) 1.04197(5) 0.01798(16) Uani d . 1 1 A .
H H19A 0.2766 0.3778 1.0968 0.022 Uiso calc R 1 1 . .
C C20 0.19305(5) 0.40201(7) 0.99689(5) 0.01667(15) Uani d . 1 1 . .
C C21 0.44220(6) 0.37331(8) 1.05544(5) 0.02230(18) Uani d . 1 1 A .
H H21A 0.4406 0.4057 1.1074 0.033 Uiso calc R 1 1 . .
H H21B 0.4895 0.4076 1.0294 0.033 Uiso calc R 1 1 . .
H H21C 0.4537 0.2949 1.0608 0.033 Uiso calc R 1 1 . .
N N1 0.10675(5) 0.44305(7) 0.78585(4) 0.01890(16) Uani d PD 0.9180(14) 1 A 1
N N2 0.14473(6) 0.52085(8) 0.67606(5) 0.02089(17) Uani d PD 0.9180(14) 1 A 1
N N3 0.05600(5) 0.53695(7) 0.89063(5) 0.02081(17) Uani d PD 0.9180(14) 1 A 1
H H1N3 0.0569 0.5417 0.9427 0.031 Uiso d PR 0.9180(14) 1 A 1
C C1 0.12136(6) 0.35766(10) 0.73616(6) 0.01981(19) Uani d PD 0.9180(14) 1 A 1
C C2 0.11768(7) 0.24516(11) 0.74523(7) 0.0247(2) Uani d PD 0.9180(14) 1 A 1
H H2A 0.1025 0.2128 0.7922 0.030 Uiso calc PR 0.9180(14) 1 A 1
C C3 0.13738(8) 0.18239(10) 0.68194(8) 0.0260(2) Uani d PD 0.9180(14) 1 A 1
H H3A 0.1354 0.1052 0.6855 0.031 Uiso calc PR 0.9180(14) 1 A 1
C C4 0.16018(8) 0.23106(12) 0.61273(6) 0.0255(2) Uani d PD 0.9180(14) 1 A 1
H H4A 0.1736 0.1858 0.5707 0.031 Uiso calc PR 0.9180(14) 1 A 1
C C5 0.16364(7) 0.34331(11) 0.60427(6) 0.0238(2) Uani d PD 0.9180(14) 1 A 1
H H5A 0.1787 0.3755 0.5572 0.029 Uiso calc PR 0.9180(14) 1 A 1
C C6 0.14422(6) 0.40766(9) 0.66750(6) 0.02034(19) Uani d PD 0.9180(14) 1 A 1
C C7 0.12315(7) 0.53821(11) 0.74761(7) 0.01833(19) Uani d PD 0.9180(14) 1 A 1
C C8 0.11421(6) 0.64094(9) 0.78768(6) 0.01890(18) Uani d PD 0.9180(14) 1 A 1
C C9 0.13375(7) 0.74150(10) 0.75533(6) 0.0228(2) Uani d PD 0.9180(14) 1 A 1
H H9A 0.1549 0.7441 0.7053 0.027 Uiso calc PR 0.9180(14) 1 A 1
C C10 0.12243(8) 0.83764(11) 0.79570(8) 0.0267(2) Uani d PD 0.9180(14) 1 A 1
H H10A 0.1356 0.9060 0.7736 0.032 Uiso calc PR 0.9180(14) 1 A 1
C C11 0.09131(8) 0.83251(12) 0.86945(7) 0.0254(2) Uani d PD 0.9180(14) 1 A 1
H H11A 0.0844 0.8979 0.8978 0.030 Uiso calc PR 0.9180(14) 1 A 1
C C12 0.07047(7) 0.73363(10) 0.90174(6) 0.0229(2) Uani d PD 0.9180(14) 1 A 1
H H12A 0.0484 0.7319 0.9514 0.027 Uiso calc PR 0.9180(14) 1 A 1
C C13 0.08176(6) 0.63642(9) 0.86160(6) 0.01901(18) Uani d PD 0.9180(14) 1 A 1
N N1X 0.1041(7) 0.5258(8) 0.8082(6) 0.028(2) Uiso d PD 0.0820(14) 1 A 2
N N2X 0.1354(7) 0.6061(8) 0.6958(6) 0.029(2) Uiso d PD 0.0820(14) 1 A 2
N N3X 0.0707(8) 0.3422(9) 0.8217(6) 0.034(3) Uiso d PD 0.0820(14) 1 A 2
H H3XB 0.0286 0.3007 0.8375 0.040 Uiso calc PR 0.0820(14) 1 A 2
C C1X 0.1029(6) 0.6359(7) 0.8222(6) 0.0121(17) Uiso d PD 0.0820(14) 1 A 2
C C2X 0.0875(8) 0.6912(10) 0.8879(6) 0.019(2) Uiso d PD 0.0820(14) 1 A 2
H H2XA 0.0751 0.6539 0.9339 0.023 Uiso calc PR 0.0820(14) 1 A 2
C C3X 0.0905(11) 0.7992(12) 0.8855(9) 0.029(4) Uiso d PD 0.0820(14) 1 A 2
H H3XA 0.0785 0.8413 0.9295 0.035 Uiso calc PR 0.0820(14) 1 A 2
C C4X 0.1115(12) 0.8496(12) 0.8177(9) 0.030(4) Uiso d PD 0.0820(14) 1 A 2
H H4XA 0.1149 0.9269 0.8181 0.035 Uiso calc PR 0.0820(14) 1 A 2
C C5X 0.1276(9) 0.7977(10) 0.7500(7) 0.028(3) Uiso d PD 0.0820(14) 1 A 2
H H5XA 0.1411 0.8352 0.7044 0.034 Uiso calc PR 0.0820(14) 1 A 2
C C6X 0.1223(8) 0.6841(9) 0.7548(6) 0.021(2) Uiso d PD 0.0820(14) 1 A 2
C C7X 0.1253(14) 0.5126(10) 0.7308(9) 0.034(5) Uiso d PD 0.0820(14) 1 A 2
C C8X 0.1320(7) 0.3976(8) 0.7053(7) 0.0171(19) Uiso d PD 0.0820(14) 1 A 2
C C9X 0.1614(7) 0.3764(9) 0.6341(7) 0.017(2) Uiso d PD 0.0820(14) 1 A 2
H H9XA 0.1765 0.4355 0.6025 0.021 Uiso calc PR 0.0820(14) 1 A 2
C C10X 0.1692(11) 0.2743(12) 0.6081(8) 0.029(3) Uiso d PD 0.0820(14) 1 A 2
H H10B 0.1906 0.2606 0.5591 0.034 Uiso calc PR 0.0820(14) 1 A 2
C C11X 0.1456(11) 0.1902(12) 0.6538(9) 0.030(4) Uiso d PD 0.0820(14) 1 A 2
H H11B 0.1510 0.1172 0.6365 0.036 Uiso calc PR 0.0820(14) 1 A 2
C C12X 0.1147(9) 0.2095(10) 0.7232(8) 0.025(3) Uiso d PD 0.0820(14) 1 A 2
H H12B 0.0983 0.1493 0.7534 0.031 Uiso calc PR 0.0820(14) 1 A 2
C C13X 0.1062(9) 0.3127(10) 0.7517(7) 0.025(2) Uiso d PD 0.0820(14) 1 A 2
H H1O1 0.1244(10) 0.4082(13) 1.0822(10) 0.046(4) Uiso d . 1 1 . .

loop_
_atom_site_aniso_label
_atom_site_aniso_U_11
_atom_site_aniso_U_22
_atom_site_aniso_U_33
_atom_site_aniso_U_12
_atom_site_aniso_U_13
_atom_site_aniso_U_23
O1 0.0165(3) 0.0344(4) 0.0115(3) -0.0010(2) 0.0041(2) -0.0009(2)
C14 0.0158(4) 0.0302(4) 0.0115(3) -0.0020(3) 0.0024(3) 0.0028(3)
C15 0.0160(4) 0.0263(4) 0.0116(3) -0.0006(3) 0.0019(3) 0.0011(3)
C16 0.0182(4) 0.0354(5) 0.0132(4) -0.0006(3) 0.0032(3) 0.0027(3)
C17 0.0163(4) 0.0340(5) 0.0172(4) 0.0000(3) 0.0042(3) 0.0021(3)
C18 0.0172(4) 0.0218(4) 0.0157(4) 0.0005(3) 0.0007(3) 0.0002(3)
C19 0.0176(4) 0.0241(4) 0.0121(3) 0.0005(3) 0.0011(3) 0.0000(3)
C20 0.0158(3) 0.0221(4) 0.0124(3) -0.0005(3) 0.0031(3) -0.0009(3)
C21 0.0180(4) 0.0285(4) 0.0199(4) 0.0017(3) -0.0004(3) 0.0023(3)
N1 0.0170(3) 0.0294(4) 0.0104(3) -0.0026(3) 0.0021(2) 0.0019(3)
N2 0.0194(4) 0.0322(4) 0.0114(3) 0.0007(3) 0.0031(3) 0.0018(3)
N3 0.0171(4) 0.0327(4) 0.0135(3) 0.0030(3) 0.0060(3) 0.0039(3)
C1 0.0157(4) 0.0308(5) 0.0127(4) -0.0031(4) 0.0006(3) -0.0001(4)
C2 0.0242(5) 0.0323(6) 0.0174(5) -0.0038(4) 0.0020(4) -0.0006(4)
C3 0.0249(5) 0.0312(6) 0.0214(6) -0.0048(4) 0.0012(4) -0.0016(4)
C4 0.0237(5) 0.0340(7) 0.0182(5) -0.0030(5) 0.0002(3) -0.0039(4)
C5 0.0229(5) 0.0349(6) 0.0138(4) -0.0010(4) 0.0023(3) -0.0020(4)
C6 0.0167(4) 0.0323(5) 0.0118(4) -0.0013(4) 0.0007(3) 0.0000(4)
C7 0.0127(4) 0.0315(5) 0.0108(4) -0.0006(4) 0.0015(3) 0.0033(4)
C8 0.0146(4) 0.0301(5) 0.0122(4) 0.0028(3) 0.0027(3) 0.0034(3)
C9 0.0219(5) 0.0298(6) 0.0177(4) 0.0039(4) 0.0060(3) 0.0051(4)
C10 0.0266(6) 0.0327(6) 0.0222(6) 0.0056(4) 0.0093(4) 0.0059(5)
C11 0.0262(5) 0.0291(6) 0.0220(5) 0.0065(5) 0.0075(4) 0.0021(5)
C12 0.0208(4) 0.0316(5) 0.0170(4) 0.0062(4) 0.0050(3) 0.0013(4)
C13 0.0136(4) 0.0312(5) 0.0124(4) 0.0031(3) 0.0021(3) 0.0030(3)

loop_
_atom_type_symbol
_atom_type_description
_atom_type_scat_dispersion_real
_atom_type_scat_dispersion_imag
_atom_type_scat_source
C C 0.0033 0.0016 'International Tables Vol C Tables 4.2.6.8 and 6.1.1.4'
H H 0.0000 0.0000 'International Tables Vol C Tables 4.2.6.8 and 6.1.1.4'
N N 0.0061 0.0033 'International Tables Vol C Tables 4.2.6.8 and 6.1.1.4'
O O 0.0106 0.0060 'International Tables Vol C Tables 4.2.6.8 and 6.1.1.4'

loop_
_geom_angle_atom_site_label_1
_geom_angle_atom_site_label_2
_geom_angle_atom_site_label_3
_geom_angle
C20 O1 H1O1 109.9(10)
N1 C14 N3 106.92(7)
N1 C14 N3X 62.4(4)
N3 C14 N3X 134.1(5)
N3 C14 N1X 68.1(4)
N3X C14 N1X 102.5(6)
N1 C14 C15 111.57(7)
N3 C14 C15 113.28(7)
N3X C14 C15 111.8(5)
N1X C14 C15 111.4(4)
N1 C14 H14A 108.3
N3 C14 H14A 108.3
N3X C14 H14A 48.1
N1X C14 H14A 137.8
C15 C14 H14A 108.3
N1 C14 H14B 136.9
N3X C14 H14B 110.3
N1X C14 H14B 110.5
C15 C14 H14B 110.2
H14A C14 H14B 67.2
C16 C15 C20 118.56(8)
C16 C15 C14 122.77(7)
C20 C15 C14 118.66(7)
C17 C16 C15 121.26(8)
C17 C16 H16A 119.4
C15 C16 H16A 119.4
C16 C17 C18 120.23(8)
C16 C17 H17A 119.9
C18 C17 H17A 119.9
C17 C18 C19 118.96(8)
C17 C18 C21 120.15(8)
C19 C18 C21 120.85(8)
C18 C19 C20 120.79(8)
C18 C19 H19A 119.6
C20 C19 H19A 119.6
O1 C20 C19 122.30(7)
O1 C20 C15 117.50(7)
C19 C20 C15 120.19(8)
C18 C21 H21A 109.5
C18 C21 H21B 109.5
H21A C21 H21B 109.5
C18 C21 H21C 109.5
H21A C21 H21C 109.5
H21B C21 H21C 109.5
C7 N1 C1 107.34(9)
C7 N1 C14 123.50(9)
C1 N1 C14 127.28(9)
C7 N2 C6 105.01(9)
C13 N3 C14 119.79(8)
C13 N3 H14B 160.6
C13 N3 H1N3 109.1
C14 N3 H1N3 110.4
H14B N3 H1N3 81.0
N1 C1 C2 132.12(10)
N1 C1 C6 104.97(10)
C2 C1 C6 122.91(10)
C1 C2 C3 116.55(10)
C1 C2 H2A 121.7
C3 C2 H2A 121.7
C2 C3 C4 121.30(12)
C2 C3 H3A 119.4
C4 C3 H3A 119.4
C5 C4 C3 121.71(11)
C5 C4 H4A 119.1
C3 C4 H4A 119.1
C4 C5 C6 117.71(10)
C4 C5 H5A 121.1
C6 C5 H5A 121.1
N2 C6 C5 130.04(10)
N2 C6 C1 110.13(9)
C5 C6 C1 119.82(10)
N2 C7 N1 112.53(12)
N2 C7 C8 128.81(10)
N1 C7 C8 118.66(10)
C9 C8 C13 120.12(10)
C9 C8 C7 122.91(10)
C13 C8 C7 116.94(9)
C10 C9 C8 120.51(10)
C10 C9 H9A 119.7
C8 C9 H9A 119.7
C9 C10 C11 119.08(12)
C9 C10 H10A 120.5
C11 C10 H10A 120.5
C12 C11 C10 121.04(12)
C12 C11 H11A 119.5
C10 C11 H11A 119.5
C11 C12 C13 120.28(9)
C11 C12 H12A 119.9
C13 C12 H12A 119.9
N3 C13 C12 121.17(9)
N3 C13 C8 119.74(9)
C12 C13 C8 118.94(9)
C1X N1X C7X 106.7(9)
C1X N1X C14 125.5(8)
C7X N1X C14 127.1(8)
C7X N2X C6X 103.3(9)
C13X N3X C14 124.2(10)
C13X N3X H3XB 117.9
C14 N3X H3XB 117.9
C6X C1X C2X 124.2(9)
C6X C1X N1X 105.7(9)
C2X C1X N1X 130.1(10)
C3X C2X C1X 117.6(10)
C3X C2X H2XA 121.2
C1X C2X H2XA 121.2
C2X C3X C4X 118.9(13)
C2X C3X H3XA 120.5
C4X C3X H3XA 120.5
C5X C4X C3X 125.8(14)
C5X C4X H4XA 117.1
C3X C4X H4XA 117.1
C4X C5X C6X 113.3(12)
C4X C5X H5XA 123.4
C6X C5X H5XA 123.4
C1X C6X C5X 120.2(9)
C1X C6X N2X 111.9(9)
C5X C6X N2X 127.9(10)
N2X C7X N1X 112.5(10)
N2X C7X C8X 132.9(12)
N1X C7X C8X 114.6(11)
C9X C8X C13X 120.4(9)
C9X C8X C7X 118.9(10)
C13X C8X C7X 120.6(10)
C10X C9X C8X 121.7(10)
C10X C9X H9XA 119.2
C8X C9X H9XA 119.2
C9X C10X C11X 118.3(12)
C9X C10X H10B 120.8
C11X C10X H10B 120.8
C12X C11X C10X 120.9(13)
C12X C11X H11B 119.5
C10X C11X H11B 119.5
C11X C12X C13X 122.3(12)
C11X C12X H12B 118.8
C13X C12X H12B 118.8
C12X C13X C8X 116.3(10)
C12X C13X N3X 126.9(11)
C8X C13X N3X 116.8(10)

loop_
_geom_bond_atom_site_label_1
_geom_bond_atom_site_label_2
_geom_bond_distance
O1 C20 1.3658(10)
O1 H1O1 0.919(16)
C14 N1 1.4534(11)
C14 N3 1.4551(13)
C14 N3X 1.462(12)
C14 N1X 1.520(10)
C14 C15 1.5230(12)
C14 H14A 1.0000
C14 H14B 0.9600
C15 C16 1.3932(12)
C15 C20 1.4003(11)
C16 C17 1.3918(13)
C16 H16A 0.9500
C17 C18 1.3928(12)
C17 H17A 0.9500
C18 C19 1.3955(12)
C18 C21 1.5052(12)
C19 C20 1.3974(11)
C19 H19A 0.9500
C21 H21A 0.9800
C21 H21B 0.9800
C21 H21C 0.9800
N1 C7 1.3752(14)
N1 C1 1.3843(13)
N2 C7 1.3236(14)
N2 C6 1.3959(14)
N3 C13 1.3898(13)
N3 H14B 1.0293
N3 H1N3 0.8957
C1 C2 1.3904(17)
C1 C6 1.4063(14)
C2 C3 1.3912(17)
C2 H2A 0.9500
C3 C4 1.4071(17)
C3 H3A 0.9500
C4 C5 1.3860(18)
C4 H4A 0.9500
C5 C6 1.3999(14)
C5 H5A 0.9500
C7 C8 1.4493(18)
C8 C9 1.3976(15)
C8 C13 1.4122(13)
C9 C10 1.3883(19)
C9 H9A 0.9500
C10 C11 1.4010(17)
C10 H10A 0.9500
C11 C12 1.3842(17)
C11 H11A 0.9500
C12 C13 1.3973(15)
C12 H12A 0.9500
N1X C1X 1.372(11)
N1X C7X 1.411(14)
N2X C7X 1.310(14)
N2X C6X 1.424(12)
N3X C13X 1.416(13)
N3X H3XB 0.8800
C1X C6X 1.360(13)
C1X C2X 1.360(13)
C2X C3X 1.326(14)
C2X H2XA 0.9500
C3X C4X 1.386(15)
C3X H3XA 0.9500
C4X C5X 1.371(14)
C4X H4XA 0.9500
C5X C6X 1.399(14)
C5X H5XA 0.9500
C7X C8X 1.484(13)
C8X C9X 1.372(13)
C8X C13X 1.394(14)
C9X C10X 1.339(14)
C9X H9XA 0.9500
C10X C11X 1.367(15)
C10X H10B 0.9500
C11X C12X 1.349(14)
C11X H11B 0.9500
C12X C13X 1.368(14)
C12X H12B 0.9500

loop_
_geom_hbond_atom_site_label_D
_geom_hbond_atom_site_label_H
_geom_hbond_atom_site_label_A
_geom_hbond_site_symmetry_A
_geom_hbond_distance_DH
_geom_hbond_distance_HA
_geom_hbond_distance_DA
_geom_hbond_angle_DHA
_geom_hbond_publ_flag
N3 H1N3 O1 . 0.90 2.39 2.9655(11) 123 yes
O1 H1O1 N2 6_566 0.919(16) 1.830(16) 2.7038(10) 158.0(15) yes

loop_
_geom_torsion_atom_site_label_1
_geom_torsion_atom_site_label_2
_geom_torsion_atom_site_label_3
_geom_torsion_atom_site_label_4
_geom_torsion
N1 C14 C15 C16 6.57(13)
N3 C14 C15 C16 -114.14(10)
N3X C14 C15 C16 74.4(5)
N1X C14 C15 C16 -39.6(4)
N1 C14 C15 C20 -174.80(8)
N3 C14 C15 C20 64.49(11)
N3X C14 C15 C20 -107.0(5)
N1X C14 C15 C20 139.0(4)
C20 C15 C16 C17 -1.02(14)
C14 C15 C16 C17 177.62(9)
C15 C16 C17 C18 0.38(15)
C16 C17 C18 C19 0.31(14)
C16 C17 C18 C21 177.94(9)
C17 C18 C19 C20 -0.36(13)
C21 C18 C19 C20 -177.97(8)
C18 C19 C20 O1 179.97(8)
C18 C19 C20 C15 -0.29(13)
C16 C15 C20 O1 -179.28(8)
C14 C15 C20 O1 2.03(12)
C16 C15 C20 C19 0.97(13)
C14 C15 C20 C19 -177.72(8)
N3 C14 N1 C7 36.05(12)
N3X C14 N1 C7 167.5(5)
N1X C14 N1 C7 10.3(6)
C15 C14 N1 C7 -88.30(11)
N3 C14 N1 C1 -161.62(9)
N3X C14 N1 C1 -30.1(5)
N1X C14 N1 C1 172.6(6)
C15 C14 N1 C1 74.02(11)
N1 C14 N3 C13 -43.94(11)
N3X C14 N3 C13 -111.7(6)
N1X C14 N3 C13 -25.4(4)
C15 C14 N3 C13 79.37(10)
C7 N1 C1 C2 177.61(11)
C14 N1 C1 C2 12.99(17)
C7 N1 C1 C6 -1.60(10)
C14 N1 C1 C6 -166.22(8)
N1 C1 C2 C3 -179.53(10)
C6 C1 C2 C3 -0.44(15)
C1 C2 C3 C4 0.29(16)
C2 C3 C4 C5 -0.32(17)
C3 C4 C5 C6 0.48(16)
C7 N2 C6 C5 -178.71(10)
C7 N2 C6 C1 0.18(11)
C4 C5 C6 N2 178.19(10)
C4 C5 C6 C1 -0.61(14)
N1 C1 C6 N2 0.90(10)
C2 C1 C6 N2 -178.40(9)
N1 C1 C6 C5 179.92(9)
C2 C1 C6 C5 0.62(15)
C6 N2 C7 N1 -1.25(11)
C6 N2 C7 C8 179.60(10)
C1 N1 C7 N2 1.86(12)
C14 N1 C7 N2 167.20(8)
C1 N1 C7 C8 -178.89(9)
C14 N1 C7 C8 -13.55(14)
N2 C7 C8 C9 -4.22(17)
N1 C7 C8 C9 176.67(9)
N2 C7 C8 C13 173.96(10)
N1 C7 C8 C13 -5.15(14)
C13 C8 C9 C10 0.68(15)
C7 C8 C9 C10 178.80(10)
C8 C9 C10 C11 0.14(17)
C9 C10 C11 C12 -1.08(18)
C10 C11 C12 C13 1.18(17)
C14 N3 C13 C12 -154.10(9)
C14 N3 C13 C8 30.38(13)
C11 C12 C13 N3 -175.88(10)
C11 C12 C13 C8 -0.33(15)
C9 C8 C13 N3 175.03(9)
C7 C8 C13 N3 -3.20(13)
C9 C8 C13 C12 -0.59(14)
C7 C8 C13 C12 -178.82(9)
N1 C14 N1X C1X -179.2(14)
N3 C14 N1X C1X 27.4(9)
N3X C14 N1X C1X 160.2(10)
C15 C14 N1X C1X -80.1(10)
N1 C14 N1X C7X -10.8(12)
N3 C14 N1X C7X -164.3(15)
N3X C14 N1X C7X -31.4(15)
C15 C14 N1X C7X 88.3(14)
N1 C14 N3X C13X 28.9(9)
N3 C14 N3X C13X 116.0(10)
N1X C14 N3X C13X 44.5(12)
C15 C14 N3X C13X -74.9(11)
C7X N1X C1X C6X 0.4(14)
C14 N1X C1X C6X 170.7(9)
C7X N1X C1X C2X -178.8(13)
C14 N1X C1X C2X -8.5(18)
C6X C1X C2X C3X 0.9(18)
N1X C1X C2X C3X 180.0(13)
C1X C2X C3X C4X -2(2)
C2X C3X C4X C5X 2(3)
C3X C4X C5X C6X -1(2)
C2X C1X C6X C5X 0.1(18)
N1X C1X C6X C5X -179.1(11)
C2X C1X C6X N2X 179.9(10)
N1X C1X C6X N2X 0.6(13)
C4X C5X C6X C1X -0.2(19)
C4X C5X C6X N2X -179.9(13)
C7X N2X C6X C1X -1.4(16)
C7X N2X C6X C5X 178.3(15)
C6X N2X C7X N1X 1.6(19)
C6X N2X C7X C8X -178.1(19)
C1X N1X C7X N2X -1.4(19)
C14 N1X C7X N2X -171.5(11)
C1X N1X C7X C8X 178.5(13)
C14 N1X C7X C8X 8(2)
N2X C7X C8X C9X 6(3)
N1X C7X C8X C9X -173.3(13)
N2X C7X C8X C13X -171.4(19)
N1X C7X C8X C13X 9(2)
C13X C8X C9X C10X -2.4(18)
C7X C8X C9X C10X 179.7(14)
C8X C9X C10X C11X 1(2)
C9X C10X C11X C12X 0(2)
C10X C11X C12X C13X -1(2)
C11X C12X C13X C8X -1(2)
C11X C12X C13X N3X 176.7(14)
C9X C8X C13X C12X 2.0(18)
C7X C8X C13X C12X 179.9(14)
C9X C8X C13X N3X -175.5(11)
C7X C8X C13X N3X 2.3(19)
C14 N3X C13X C12X 148.8(13)
C14 N3X C13X C8X -33.9(17)
